data_4088667
loop_
_publ_author_name
'Carpenter, Alex E.'
'Rheingold, Arnold L.'
'Figueroa, Joshua S.'

_publ_section_title
;
 A Well-Defined Isocyano Analogue of HCo(CO)4. 1: Synthesis,
 Decomposition, and Catalytic 1,1-Hydrogenation of Isocyanides
;
_journal_issue 14
_journal_name_full Organometallics
_journal_page_first 2309
_journal_paper_doi 10.1021/acs.organomet.6b00297
_journal_volume 35
_journal_year 2016
_chemical_formula_moiety 'C100 H101 Co N4, 2(C5 H12)'
_chemical_formula_sum 'C110 H125 Co N4'
_chemical_formula_weight 1562.06
_chemical_melting_point ?
_chemical_name_common Co(H)(CNArMes2)4
_chemical_name_systematic hydridotetrakis(2,6-dimesitylphenylioscyanide)cobalt
_space_group_crystal_system monoclinic
_space_group_IT_number 15
_space_group_name_Hall '-C 2yc'
_space_group_name_H-M_alt 'C 1 2/c 1'
_atom_sites_solution_hydrogens mixed
_atom_sites_solution_primary direct
_audit_creation_date 2015-02-21
_audit_creation_method
; 
Olex2 1.2 
(compiled 2015.01.26 svn.r3150 for OlexSys, GUI svn.r4998) 
;
_cell_angle_alpha 90
_cell_angle_beta 111.766(2)
_cell_angle_gamma 90
_cell_formula_units_Z 4
_cell_length_a 29.856(3)
_cell_length_b 11.6893(11)
_cell_length_c 27.498(3)
_cell_measurement_reflns_used 2567
_cell_measurement_temperature 100.00
_cell_measurement_theta_max 25.35
_cell_measurement_theta_min 2.36
_cell_volume 8912.5(16)
_computing_cell_refinement 'Bruker SAINT'
_computing_data_collection 'Bruker APEX2'
_computing_data_reduction 'Bruker SAINT'
_computing_molecular_graphics 'Olex2 (Dolomanov et al., 2009)'
_computing_publication_material 'Olex2 (Dolomanov et al., 2009)'
_computing_structure_refinement 'XL (Sheldrick, 2008)'
_computing_structure_solution 'ShelXS (Sheldrick, 2008)'
_diffrn_ambient_temperature 100.00
_diffrn_measured_fraction_theta_full 1.000
_diffrn_measured_fraction_theta_max 0.996
_diffrn_measurement_device_type 'Bruker APEX-II CCD'
_diffrn_measurement_method '\f and \w scans'
_diffrn_radiation_monochromator graphite
_diffrn_radiation_type MoK\a
_diffrn_radiation_wavelength 0.71073
_diffrn_reflns_av_R_equivalents 0.0985
_diffrn_reflns_av_unetI/netI 0.1058
_diffrn_reflns_Laue_measured_fraction_full 1.000
_diffrn_reflns_Laue_measured_fraction_max 0.996
_diffrn_reflns_limit_h_max 37
_diffrn_reflns_limit_h_min -37
_diffrn_reflns_limit_k_max 14
_diffrn_reflns_limit_k_min -14
_diffrn_reflns_limit_l_max 31
_diffrn_reflns_limit_l_min -34
_diffrn_reflns_number 52452
_diffrn_reflns_point_group_measured_fraction_full 1.000
_diffrn_reflns_point_group_measured_fraction_max 0.996
_diffrn_reflns_theta_full 25.000
_diffrn_reflns_theta_max 26.443
_diffrn_reflns_theta_min 1.469
_diffrn_source 'sealed tube'
_diffrn_source_type fine-focus
_diffrn_standards_number 0
_exptl_absorpt_coefficient_mu 0.244
_exptl_absorpt_correction_type multi-scan
_exptl_absorpt_process_details SADABS
_exptl_crystal_colour 'lusterous yellow orange'
_exptl_crystal_colour_lustre lusterous
_exptl_crystal_colour_modifier yellow
_exptl_crystal_colour_primary orange
_exptl_crystal_density_diffrn 1.164
_exptl_crystal_density_meas ?
_exptl_crystal_density_method 'not measured'
_exptl_crystal_description block
_exptl_crystal_F_000 3360
_exptl_crystal_recrystallization_method 'Crystalized from C5/Toluene at -35 C'
_exptl_crystal_size_max 0.1
_exptl_crystal_size_mid 0.1
_exptl_crystal_size_min 0.05
_refine_diff_density_max 0.575
_refine_diff_density_min -0.905
_refine_diff_density_rms 0.064
_refine_ls_extinction_method none
_refine_ls_goodness_of_fit_ref 1.022
_refine_ls_hydrogen_treatment mixed
_refine_ls_matrix_type full
_refine_ls_number_parameters 585
_refine_ls_number_reflns 9141
_refine_ls_number_restraints 12
_refine_ls_restrained_S_all 1.022
_refine_ls_R_factor_all 0.0945
_refine_ls_R_factor_gt 0.0564
_refine_ls_shift/su_max 0.000
_refine_ls_shift/su_mean 0.000
_refine_ls_structure_factor_coef Fsqd
_refine_ls_weighting_details 'w=1/[\s^2^(Fo^2^)+(0.0552P)^2^+8.7053P] where P=(Fo^2^+2Fc^2^)/3'
_refine_ls_weighting_scheme calc
_refine_ls_wR_factor_gt 0.1455
_refine_ls_wR_factor_ref 0.1680
_reflns_Friedel_coverage 0.000
_reflns_number_gt 6398
_reflns_number_total 9141
_reflns_threshold_expression 'I > 2\s(I)'
_cod_data_source_file om6b00297_si_002.cif
_cod_data_source_block jfig487
_cod_depositor_comments
;
The following automatic conversions were performed:

data item '_chemical_melting_point' value 'not measured' was changed
to '?' -- the value is undefined or not given.

data item '_exptl_crystal_density_meas' value 'not measured' was
changed to '?' -- the value is perceived as not measured.

Automatic conversion script
Id: cif_fix_values 6909 2019-04-08 15:41:33Z antanas 
;
_cod_original_cell_volume 8912.7(14)
_cod_database_code 4088667
_shelx_space_group_comment
; 
The symmetry employed for this shelxl refinement is uniquely defined 
by the following loop, which should always be used as a source of 
symmetry information in preference to the above space-group names. 
They are only intended as comments. 
;
_shelx_estimated_absorpt_t_max 0.988
_shelx_estimated_absorpt_t_min 0.976
_olex2_refinement_description
; 
1. Fixed Uiso 
 At 1.2 times of: 
  All C(H) groups, All C(H,H) groups 
 At 1.5 times of: 
  All C(H,H,H) groups 
2. Uiso/Uaniso restraints and constraints 
Uanis(C3SA) \\sim Ueq, Uanis(C3SB) \\sim Ueq: with sigma of 0.1 and sigma for 
terminal atoms of 0.2 
3. Rigid body (RIGU) restrains 
 C2SA, C4SA 
 with sigma for 1-2 distances of 0.004 and sigma for 1-3 distances of 0.004 
 C3SA, C3SB 
 with sigma for 1-2 distances of 0.004 and sigma for 1-3 distances of 0.004 
4. Others 
 Sof(C4SB)=Sof(H4SC)=Sof(H4SD)=Sof(C2SB)=Sof(H2SC)=Sof(H2SD)=Sof(C5SB)= 
 Sof(H5SD)=Sof(H5SE)=Sof(H5SF)=Sof(C1SB)=Sof(H1SD)=Sof(H1SE)=Sof(H1SF)= 
 Sof(C3SB)=Sof(H3SC)=Sof(H3SD)=1-FVAR(1) 
 Sof(C3SA)=Sof(H3SA)=Sof(H3SB)=Sof(C1SA)=Sof(H1SA)=Sof(H1SB)=Sof(H1SC)= 
 Sof(C2SA)=Sof(H2SA)=Sof(H2SB)=Sof(C5SA)=Sof(H5SA)=Sof(H5SB)=Sof(H5SC)= 
 Sof(C4SA)=Sof(H4SA)=Sof(H4SB)=FVAR(1) 
 Fixed Sof: H(0.5) 
5.a Secondary CH2 refined with riding coordinates: 
 C3SA(H3SA,H3SB), C4SB(H4SC,H4SD), C2SB(H2SC,H2SD), C2SA(H2SA,H2SB), C3SB(H3SC, 
 H3SD), C4SA(H4SA,H4SB) 
5.b Aromatic/amide H refined with riding coordinates: 
 C12(H12), C36(H36), C24(H24), C45(H45), C48(H48), C29(H29), C30(H30), 
 C15(H15), C21(H21), C39(H39), C31(H31), C5(H5), C7(H7), C6(H6) 
5.c Idealised Me refined as rotating group: 
 C35(H35A,H35B,H35C), C44(H44A,H44B,H44C), C11(H11A,H11B,H11C), C47(H47A,H47B, 
 H47C), C17(H17A,H17B,H17C), C38(H38A,H38B,H38C), C23(H23A,H23B,H23C), C41(H41A, 
 H41B,H41C), C50(H50A,H50B,H50C), C20(H20A,H20B,H20C), C26(H26A,H26B,H26C), 
 C14(H14A,H14B,H14C), C1SA(H1SA,H1SB,H1SC), C5SB(H5SD,H5SE,H5SF), C1SB(H1SD, 
 H1SE,H1SF), C5SA(H5SA,H5SB,H5SC) 
;
_shelx_shelxl_version_number 2014/7
_olex2_submission_original_sample_id jfig487
_olex2_submission_special_instructions 'No special instructions were received'

loop_
_space_group_symop_operation_xyz
'x, y, z'
'-x, y, -z+1/2'
'x+1/2, y+1/2, z'
'-x+1/2, y+1/2, -z+1/2'
'-x, -y, -z'
'x, -y, z-1/2'
'-x+1/2, -y+1/2, -z'
'x+1/2, -y+1/2, z-1/2'

loop_
_atom_site_label
_atom_site_type_symbol
_atom_site_fract_x
_atom_site_fract_y
_atom_site_fract_z
_atom_site_U_iso_or_equiv
_atom_site_adp_type
_atom_site_occupancy
_atom_site_site_symmetry_order
_atom_site_calc_flag
_atom_site_refinement_flags_posn
_atom_site_refinement_flags_adp
_atom_site_refinement_flags_occupancy
_atom_site_disorder_assembly
_atom_site_disorder_group
Co1 Co 0.5000 0.40113(4) 0.2500 0.03795(17) Uani 1 2 d S T P . .
N1 N 0.44911(7) 0.24481(15) 0.16126(9) 0.0277(5) Uani 1 1 d . . . . .
N2 N 0.56490(8) 0.56632(16) 0.22467(9) 0.0303(5) Uani 1 1 d . . . . .
C4 C 0.46841(9) 0.16655(17) 0.09045(10) 0.0294(6) Uani 1 1 d . . . . .
C18 C 0.36348(9) 0.09986(17) 0.13553(11) 0.0292(6) Uani 1 1 d . . . . .
C12 C 0.60319(10) 0.2043(2) 0.14760(11) 0.0346(6) Uani 1 1 d . . . . .
H12 H 0.6310 0.1571 0.1607 0.042 Uiso 1 1 calc R . . . .
C1 C 0.46821(8) 0.31058(17) 0.19487(10) 0.0250(5) Uani 1 1 d . . . . .
C25 C 0.38184(9) 0.06972(16) 0.18862(11) 0.0282(6) Uani 1 1 d . . . . .
C9 C 0.51660(9) 0.22320(18) 0.11041(10) 0.0273(5) Uani 1 1 d . . . . .
C42 C 0.55304(9) 0.70753(17) 0.13294(10) 0.0275(6) Uani 1 1 d . . . . .
C36 C 0.65210(9) 0.42772(19) 0.37772(11) 0.0342(6) Uani 1 1 d . . . . .
H36 H 0.6554 0.3475 0.3833 0.041 Uiso 1 1 calc R . . . .
C24 C 0.35029(10) 0.05993(18) 0.21532(12) 0.0335(6) Uani 1 1 d . . . . .
H24 H 0.3630 0.0393 0.2513 0.040 Uiso 1 1 calc R . . . .
C37 C 0.64881(9) 0.4968(2) 0.41721(11) 0.0326(6) Uani 1 1 d . . . . .
C45 C 0.46817(10) 0.75038(18) 0.09005(11) 0.0303(6) Uani 1 1 d . . . . .
H45 H 0.4386 0.7745 0.0924 0.036 Uiso 1 1 calc R . . . .
C40 C 0.64173(9) 0.66207(19) 0.36112(11) 0.0314(6) Uani 1 1 d . . . . .
C28 C 0.64360(9) 0.64443(19) 0.27171(11) 0.0318(6) Uani 1 1 d . . . . .
C3 C 0.43715(9) 0.17178(17) 0.11830(10) 0.0281(6) Uani 1 1 d . . . . .
C34 C 0.65069(9) 0.47155(19) 0.33025(11) 0.0342(6) Uani 1 1 d . . . . .
C48 C 0.51262(10) 0.69260(18) 0.03875(11) 0.0317(6) Uani 1 1 d . . . . .
H48 H 0.5139 0.6752 0.0055 0.038 Uiso 1 1 calc R . . . .
C43 C 0.50898(9) 0.74171(17) 0.13593(10) 0.0273(6) Uani 1 1 d . . . . .
C10 C 0.55791(10) 0.15381(19) 0.13017(11) 0.0313(6) Uani 1 1 d . . . . .
C19 C 0.31337(10) 0.11931(19) 0.11032(12) 0.0354(6) Uani 1 1 d . . . . .
C2 C 0.53969(9) 0.50005(19) 0.23475(10) 0.0297(6) Uani 1 1 d . . . . .
C46 C 0.46913(10) 0.72519(18) 0.04129(11) 0.0309(6) Uani 1 1 d . . . . .
C49 C 0.55473(10) 0.68423(18) 0.08296(11) 0.0317(6) Uani 1 1 d . . . . .
C32 C 0.59785(9) 0.70366(18) 0.18075(11) 0.0304(6) Uani 1 1 d . . . . .
C35 C 0.65564(12) 0.3926(2) 0.28931(13) 0.0448(7) Uani 1 1 d . . . . .
H35A H 0.6640 0.3157 0.3041 0.067 Uiso 1 1 calc GR . . . .
H35B H 0.6811 0.4209 0.2780 0.067 Uiso 1 1 calc GR . . . .
H35C H 0.6250 0.3897 0.2592 0.067 Uiso 1 1 calc GR . . . .
C29 C 0.68174(9) 0.7123(2) 0.27137(12) 0.0366(6) Uani 1 1 d . . . . .
H29 H 0.7103 0.7166 0.3019 0.044 Uiso 1 1 calc R . . . .
C30 C 0.67872(10) 0.7738(2) 0.22713(12) 0.0384(7) Uani 1 1 d . . . . .
H30 H 0.7055 0.8180 0.2271 0.046 Uiso 1 1 calc R . . . .
C44 C 0.50334(10) 0.77352(19) 0.18650(11) 0.0327(6) Uani 1 1 d . . . . .
H44A H 0.4879 0.7103 0.1978 0.049 Uiso 1 1 calc GR . . . .
H44B H 0.4833 0.8422 0.1811 0.049 Uiso 1 1 calc GR . . . .
H44C H 0.5352 0.7887 0.2134 0.049 Uiso 1 1 calc GR . . . .
C13 C 0.60890(10) 0.3224(2) 0.14648(11) 0.0336(6) Uani 1 1 d . . . . .
C15 C 0.56773(10) 0.38941(19) 0.12788(11) 0.0315(6) Uani 1 1 d . . . . .
H15 H 0.5712 0.4702 0.1275 0.038 Uiso 1 1 calc R . . . .
C33 C 0.64534(9) 0.59024(19) 0.32180(11) 0.0322(6) Uani 1 1 d . . . . .
C27 C 0.60225(9) 0.63770(18) 0.22530(11) 0.0302(6) Uani 1 1 d . . . . .
C21 C 0.28380(10) 0.1087(2) 0.13874(13) 0.0409(7) Uani 1 1 d . . . . .
H21 H 0.2502 0.1221 0.1215 0.049 Uiso 1 1 calc R . . . .
C22 C 0.30128(10) 0.07916(19) 0.19133(13) 0.0374(7) Uani 1 1 d . . . . .
C11 C 0.55406(11) 0.0246(2) 0.13259(13) 0.0426(7) Uani 1 1 d . . . . .
H11A H 0.5453 -0.0074 0.0973 0.064 Uiso 1 1 calc GR . . . .
H11B H 0.5293 0.0047 0.1465 0.064 Uiso 1 1 calc GR . . . .
H11C H 0.5852 -0.0070 0.1555 0.064 Uiso 1 1 calc GR . . . .
C47 C 0.42379(11) 0.7302(2) -0.00725(11) 0.0400(7) Uani 1 1 d . . . . .
H47A H 0.4140 0.6525 -0.0201 0.060 Uiso 1 1 calc GR . . . .
H47B H 0.4299 0.7747 -0.0343 0.060 Uiso 1 1 calc GR . . . .
H47C H 0.3980 0.7668 0.0012 0.060 Uiso 1 1 calc GR . . . .
C16 C 0.52160(9) 0.34297(18) 0.10974(10) 0.0274(5) Uani 1 1 d . . . . .
C8 C 0.39529(9) 0.10402(17) 0.10425(11) 0.0312(6) Uani 1 1 d . . . . .
C39 C 0.64372(9) 0.6140(2) 0.40795(12) 0.0336(6) Uani 1 1 d . . . . .
H39 H 0.6415 0.6628 0.4346 0.040 Uiso 1 1 calc R . . . .
C31 C 0.63695(10) 0.77102(19) 0.18313(12) 0.0349(6) Uani 1 1 d . . . . .
H31 H 0.6348 0.8163 0.1537 0.042 Uiso 1 1 calc R . . . .
C17 C 0.47861(10) 0.42117(18) 0.08918(11) 0.0317(6) Uani 1 1 d . . . . .
H17A H 0.4505 0.3778 0.0665 0.048 Uiso 1 1 calc GR . . . .
H17B H 0.4855 0.4833 0.0690 0.048 Uiso 1 1 calc GR . . . .
H17C H 0.4718 0.4534 0.1186 0.048 Uiso 1 1 calc GR . . . .
C38 C 0.65185(11) 0.4478(2) 0.46897(12) 0.0441(7) Uani 1 1 d . . . . .
H38A H 0.6401 0.3688 0.4640 0.066 Uiso 1 1 calc GR . . . .
H38B H 0.6320 0.4937 0.4831 0.066 Uiso 1 1 calc GR . . . .
H38C H 0.6855 0.4491 0.4935 0.066 Uiso 1 1 calc GR . . . .
C23 C 0.26810(12) 0.0700(3) 0.22105(15) 0.0545(9) Uani 1 1 d . . . . .
H23A H 0.2559 -0.0085 0.2187 0.082 Uiso 1 1 calc GR . . . .
H23B H 0.2410 0.1228 0.2060 0.082 Uiso 1 1 calc GR . . . .
H23C H 0.2858 0.0897 0.2579 0.082 Uiso 1 1 calc GR . . . .
C5 C 0.45454(10) 0.09958(18) 0.04553(11) 0.0352(6) Uani 1 1 d . . . . .
H5 H 0.4742 0.0981 0.0252 0.042 Uiso 1 1 calc R . . . .
C41 C 0.63554(10) 0.78986(19) 0.35294(12) 0.0376(7) Uani 1 1 d . . . . .
H41A H 0.6649 0.8227 0.3507 0.056 Uiso 1 1 calc GR . . . .
H41B H 0.6295 0.8244 0.3824 0.056 Uiso 1 1 calc GR . . . .
H41C H 0.6081 0.8054 0.3204 0.056 Uiso 1 1 calc GR . . . .
C50 C 0.60041(11) 0.6484(2) 0.07539(12) 0.0409(7) Uani 1 1 d . . . . .
H50A H 0.6149 0.7151 0.0653 0.061 Uiso 1 1 calc GR . . . .
H50B H 0.5927 0.5903 0.0478 0.061 Uiso 1 1 calc GR . . . .
H50C H 0.6232 0.6165 0.1082 0.061 Uiso 1 1 calc GR . . . .
C20 C 0.29042(11) 0.1540(2) 0.05325(13) 0.0462(7) Uani 1 1 d . . . . .
H20A H 0.3144 0.1931 0.0426 0.069 Uiso 1 1 calc GR . . . .
H20B H 0.2633 0.2057 0.0486 0.069 Uiso 1 1 calc GR . . . .
H20C H 0.2787 0.0857 0.0316 0.069 Uiso 1 1 calc GR . . . .
C26 C 0.43422(9) 0.04265(19) 0.21917(11) 0.0321(6) Uani 1 1 d . . . . .
H26A H 0.4504 0.0258 0.1948 0.048 Uiso 1 1 calc GR . . . .
H26B H 0.4365 -0.0239 0.2416 0.048 Uiso 1 1 calc GR . . . .
H26C H 0.4498 0.1085 0.2409 0.048 Uiso 1 1 calc GR . . . .
C7 C 0.38441(10) 0.03572(18) 0.05980(11) 0.0351(6) Uani 1 1 d . . . . .
H7 H 0.3567 -0.0119 0.0497 0.042 Uiso 1 1 calc R . . . .
C6 C 0.41288(11) 0.0353(2) 0.02986(11) 0.0382(7) Uani 1 1 d . . . . .
H6 H 0.4038 -0.0091 -0.0013 0.046 Uiso 1 1 calc R . . . .
C14 C 0.65819(11) 0.3757(3) 0.16324(13) 0.0470(8) Uani 1 1 d . . . . .
H14A H 0.6817 0.3261 0.1890 0.070 Uiso 1 1 calc GR . . . .
H14B H 0.6577 0.4507 0.1790 0.070 Uiso 1 1 calc GR . . . .
H14C H 0.6672 0.3851 0.1327 0.070 Uiso 1 1 calc GR . . . .
C3SA C 0.7145(6) 0.1286(12) 0.0825(6) 0.064(4) Uani 0.401(8) 1 d . U . A 1
H3SA H 0.6830 0.1534 0.0830 0.077 Uiso 0.401(8) 1 calc R . . A 1
H3SB H 0.7396 0.1530 0.1160 0.077 Uiso 0.401(8) 1 calc R . . A 1
C4SB C 0.7028(5) -0.0141(11) 0.1112(5) 0.072(3) Uani 0.599(8) 1 d . . . A 2
H4SC H 0.7209 0.0002 0.1489 0.087 Uiso 0.599(8) 1 calc R . . A 2
H4SD H 0.6680 -0.0065 0.1047 0.087 Uiso 0.599(8) 1 calc R . . A 2
C1SA C 0.7301(8) 0.3169(15) 0.0453(7) 0.081(5) Uani 0.401(8) 1 d . . . A 1
H1SA H 0.7353 0.3471 0.0146 0.121 Uiso 0.401(8) 1 calc GR . . A 1
H1SB H 0.7584 0.3337 0.0769 0.121 Uiso 0.401(8) 1 calc GR . . A 1
H1SC H 0.7015 0.3528 0.0481 0.121 Uiso 0.401(8) 1 calc GR . . A 1
C2SB C 0.7057(2) 0.1932(8) 0.0903(3) 0.069(2) Uani 0.599(8) 1 d . . . A 2
H2SC H 0.7212 0.2070 0.1285 0.083 Uiso 0.599(8) 1 calc R . . A 2
H2SD H 0.6704 0.2002 0.0807 0.083 Uiso 0.599(8) 1 calc R . . A 2
C5SB C 0.7124(2) -0.1319(6) 0.0987(3) 0.076(2) Uani 0.599(8) 1 d . . . A 2
H5SD H 0.6922 -0.1493 0.0622 0.115 Uiso 0.599(8) 1 calc GR . . A 2
H5SE H 0.7049 -0.1856 0.1220 0.115 Uiso 0.599(8) 1 calc GR . . A 2
H5SF H 0.7465 -0.1392 0.1035 0.115 Uiso 0.599(8) 1 calc GR . . A 2
C2SA C 0.7228(3) 0.1896(8) 0.0398(4) 0.063(3) Uani 0.401(8) 1 d . U . A 1
H2SA H 0.6949 0.1747 0.0070 0.075 Uiso 0.401(8) 1 calc R . . A 1
H2SB H 0.7515 0.1557 0.0356 0.075 Uiso 0.401(8) 1 calc R . . A 1
C1SB C 0.7223(5) 0.2849(11) 0.0615(6) 0.089(4) Uani 0.599(8) 1 d . . . A 2
H1SD H 0.7061 0.2739 0.0237 0.134 Uiso 0.599(8) 1 calc GR . . A 2
H1SE H 0.7573 0.2792 0.0711 0.134 Uiso 0.599(8) 1 calc GR . . A 2
H1SF H 0.7142 0.3605 0.0713 0.134 Uiso 0.599(8) 1 calc GR . . A 2
C3SB C 0.7167(3) 0.0767(10) 0.0792(3) 0.056(2) Uani 0.599(8) 1 d . U . A 2
H3SC H 0.7517 0.0708 0.0867 0.067 Uiso 0.599(8) 1 calc R . . A 2
H3SD H 0.6994 0.0608 0.0415 0.067 Uiso 0.599(8) 1 calc R . . A 2
C5SA C 0.7085(9) -0.0576(16) 0.1264(9) 0.079(5) Uani 0.401(8) 1 d . . . A 1
H5SA H 0.7015 -0.1391 0.1189 0.119 Uiso 0.401(8) 1 calc GR . . A 1
H5SB H 0.6816 -0.0216 0.1330 0.119 Uiso 0.401(8) 1 calc GR . . A 1
H5SC H 0.7381 -0.0492 0.1574 0.119 Uiso 0.401(8) 1 calc GR . . A 1
C4SA C 0.7147(4) -0.0009(12) 0.0804(5) 0.060(3) Uani 0.401(8) 1 d . U . A 1
H4SA H 0.6885 -0.0264 0.0479 0.072 Uiso 0.401(8) 1 calc R . . A 1
H4SB H 0.7457 -0.0266 0.0784 0.072 Uiso 0.401(8) 1 calc R . . A 1
H H 0.536(3) 0.456(7) 0.298(3) 0.11(3) Uiso 0.5 1 d . . . B -1

loop_
_atom_site_aniso_label
_atom_site_aniso_U_11
_atom_site_aniso_U_22
_atom_site_aniso_U_33
_atom_site_aniso_U_23
_atom_site_aniso_U_13
_atom_site_aniso_U_12
Co1 0.0588(4) 0.0182(2) 0.0324(4) 0.000 0.0119(3) 0.000
N1 0.0310(11) 0.0198(8) 0.0331(14) -0.0002(9) 0.0129(10) -0.0028(8)
N2 0.0343(12) 0.0262(9) 0.0292(14) -0.0023(9) 0.0103(11) 0.0044(9)
C4 0.0388(14) 0.0175(9) 0.0323(17) 0.0041(9) 0.0136(13) -0.0006(9)
C18 0.0350(14) 0.0176(9) 0.0350(17) -0.0010(10) 0.0130(13) -0.0052(9)
C12 0.0390(15) 0.0366(12) 0.0289(17) 0.0045(11) 0.0135(13) 0.0060(11)
C1 0.0264(12) 0.0192(9) 0.0349(16) 0.0057(10) 0.0179(12) 0.0021(9)
C25 0.0341(13) 0.0142(9) 0.0382(17) 0.0012(9) 0.0154(13) -0.0004(9)
C9 0.0385(14) 0.0231(10) 0.0245(15) -0.0006(9) 0.0165(12) -0.0044(9)
C42 0.0385(14) 0.0169(9) 0.0289(16) 0.0000(9) 0.0145(13) 0.0005(9)
C36 0.0331(14) 0.0234(10) 0.0402(19) 0.0007(11) 0.0068(13) 0.0032(10)
C24 0.0440(16) 0.0196(10) 0.0411(18) 0.0011(10) 0.0205(14) -0.0015(10)
C37 0.0251(13) 0.0332(12) 0.0361(17) 0.0011(11) 0.0073(13) 0.0013(10)
C45 0.0389(14) 0.0216(10) 0.0325(17) 0.0025(10) 0.0156(13) 0.0025(10)
C40 0.0296(13) 0.0256(10) 0.0359(17) -0.0021(11) 0.0084(13) 0.0030(10)
C28 0.0344(14) 0.0253(10) 0.0347(17) -0.0046(11) 0.0117(13) 0.0099(10)
C3 0.0366(14) 0.0179(9) 0.0290(16) 0.0023(9) 0.0113(12) -0.0015(9)
C34 0.0317(14) 0.0250(11) 0.0385(18) -0.0038(11) 0.0045(13) 0.0074(10)
C48 0.0504(16) 0.0223(10) 0.0247(16) 0.0016(10) 0.0166(14) -0.0023(10)
C43 0.0383(14) 0.0164(9) 0.0300(16) -0.0010(9) 0.0159(13) 0.0006(9)
C10 0.0432(15) 0.0266(11) 0.0271(16) 0.0022(10) 0.0163(13) -0.0004(10)
C19 0.0366(14) 0.0250(11) 0.0403(19) 0.0003(11) 0.0092(14) -0.0084(10)
C2 0.0354(14) 0.0268(11) 0.0237(16) -0.0023(10) 0.0072(12) 0.0122(10)
C46 0.0452(15) 0.0211(10) 0.0271(16) 0.0023(10) 0.0143(13) -0.0038(10)
C49 0.0466(16) 0.0205(10) 0.0380(18) -0.0003(10) 0.0270(15) -0.0015(10)
C32 0.0368(14) 0.0225(10) 0.0343(17) -0.0019(10) 0.0161(13) 0.0070(10)
C35 0.0560(19) 0.0291(12) 0.042(2) -0.0052(12) 0.0101(16) 0.0146(12)
C29 0.0279(13) 0.0329(12) 0.0447(19) -0.0064(12) 0.0085(13) 0.0057(10)
C30 0.0355(15) 0.0306(12) 0.051(2) -0.0029(12) 0.0186(15) 0.0014(11)
C44 0.0395(15) 0.0271(11) 0.0323(17) -0.0037(10) 0.0142(13) 0.0075(10)
C13 0.0379(15) 0.0365(12) 0.0301(17) -0.0034(11) 0.0167(13) -0.0073(11)
C15 0.0446(15) 0.0244(10) 0.0321(17) -0.0044(10) 0.0218(14) -0.0065(10)
C33 0.0322(14) 0.0258(10) 0.0357(17) -0.0027(11) 0.0092(13) 0.0054(10)
C27 0.0347(14) 0.0213(10) 0.0382(17) -0.0049(10) 0.0177(13) 0.0042(9)
C21 0.0290(14) 0.0288(11) 0.062(2) 0.0009(13) 0.0140(15) -0.0042(10)
C22 0.0427(16) 0.0226(10) 0.053(2) 0.0000(11) 0.0247(16) -0.0041(10)
C11 0.0525(18) 0.0281(12) 0.047(2) 0.0067(12) 0.0186(16) 0.0054(11)
C47 0.0508(17) 0.0390(13) 0.0285(17) -0.0004(12) 0.0126(15) -0.0020(12)
C16 0.0372(14) 0.0248(10) 0.0251(15) 0.0006(10) 0.0173(13) -0.0026(10)
C8 0.0376(14) 0.0192(9) 0.0353(17) 0.0020(10) 0.0120(13) -0.0043(9)
C39 0.0311(14) 0.0319(11) 0.0372(18) -0.0073(11) 0.0121(13) 0.0010(10)
C31 0.0401(15) 0.0251(10) 0.0449(19) -0.0004(11) 0.0219(15) 0.0060(10)
C17 0.0421(15) 0.0220(10) 0.0350(17) 0.0039(10) 0.0189(14) -0.0011(10)
C38 0.0432(17) 0.0453(14) 0.045(2) 0.0096(14) 0.0176(16) 0.0021(13)
C23 0.0479(18) 0.0500(16) 0.080(3) 0.0076(16) 0.041(2) 0.0046(14)
C5 0.0510(17) 0.0250(10) 0.0346(17) 0.0008(11) 0.0216(15) -0.0038(11)
C41 0.0477(16) 0.0252(11) 0.0428(19) -0.0051(11) 0.0201(15) 0.0049(11)
C50 0.0534(18) 0.0354(12) 0.044(2) -0.0023(12) 0.0304(16) -0.0001(12)
C20 0.0388(16) 0.0441(14) 0.045(2) 0.0041(14) 0.0024(15) -0.0049(12)
C26 0.0377(14) 0.0244(10) 0.0349(17) 0.0054(10) 0.0142(13) 0.0037(10)
C7 0.0444(16) 0.0231(10) 0.0381(18) -0.0001(11) 0.0154(14) -0.0111(10)
C6 0.0557(18) 0.0293(11) 0.0287(17) -0.0053(11) 0.0146(15) -0.0103(12)
C14 0.0422(17) 0.0536(16) 0.047(2) -0.0083(14) 0.0191(16) -0.0106(13)
C3SA 0.065(8) 0.043(7) 0.072(9) -0.027(7) 0.010(6) 0.001(7)
C4SB 0.056(5) 0.120(10) 0.043(7) 0.003(6) 0.022(5) 0.007(6)
C1SA 0.078(10) 0.077(9) 0.065(12) 0.005(7) 0.000(8) -0.013(6)
C2SB 0.056(4) 0.086(6) 0.054(5) -0.005(4) 0.007(3) 0.021(4)
C5SB 0.057(4) 0.091(5) 0.093(6) -0.008(4) 0.042(4) 0.004(3)
C2SA 0.046(5) 0.064(6) 0.079(8) 0.019(5) 0.025(5) 0.004(4)
C1SB 0.064(6) 0.109(11) 0.089(9) 0.008(7) 0.022(6) 0.023(7)
C3SB 0.036(3) 0.078(7) 0.047(4) -0.022(6) 0.009(3) 0.007(6)
C5SA 0.082(11) 0.097(12) 0.073(14) 0.019(8) 0.044(10) 0.011(9)
C4SA 0.057(6) 0.072(7) 0.045(7) 0.003(6) 0.014(5) 0.000(6)

loop_
_atom_type_symbol
_atom_type_description
_atom_type_scat_dispersion_real
_atom_type_scat_dispersion_imag
_atom_type_scat_source
C C 0.0033 0.0016 'International Tables Vol C Tables 4.2.6.8 and 6.1.1.4'
H H 0.0000 0.0000 'International Tables Vol C Tables 4.2.6.8 and 6.1.1.4'
Co Co 0.3494 0.9721 'International Tables Vol C Tables 4.2.6.8 and 6.1.1.4'
N N 0.0061 0.0033 'International Tables Vol C Tables 4.2.6.8 and 6.1.1.4'

loop_
_geom_angle_atom_site_label_1
_geom_angle_atom_site_label_2
_geom_angle_atom_site_label_3
_geom_angle
_geom_angle_site_symmetry_1
_geom_angle_site_symmetry_3
C1 Co1 C1 108.12(14) . 2_655
C1 Co1 C2 111.43(10) . .
C1 Co1 C2 112.55(10) 2_655 .
C1 Co1 C2 112.56(10) . 2_655
C1 Co1 C2 111.43(10) 2_655 2_655
C1 Co1 H 166(3) . .
C1 Co1 H 62(3) 2_655 .
C2 Co1 C2 100.72(13) 2_655 .
C2 Co1 H 81(3) 2_655 .
C2 Co1 H 68(3) . .
C1 N1 C3 164.9(2) . .
C2 N2 C27 165.8(3) . .
C3 C4 C9 121.5(2) . .
C5 C4 C9 120.4(2) . .
C5 C4 C3 117.9(2) . .
C25 C18 C19 119.0(2) . .
C25 C18 C8 121.3(2) . .
C19 C18 C8 119.6(2) . .
C10 C12 H12 119.1 . .
C10 C12 C13 121.7(2) . .
C13 C12 H12 119.1 . .
N1 C1 Co1 175.0(2) . .
C18 C25 C26 123.9(2) . .
C24 C25 C18 119.3(2) . .
C24 C25 C26 116.9(2) . .
C10 C9 C4 118.32(19) . .
C10 C9 C16 119.8(2) . .
C16 C9 C4 121.9(2) . .
C43 C42 C49 118.7(2) . .
C43 C42 C32 120.7(2) . .
C49 C42 C32 120.4(2) . .
C37 C36 H36 118.8 . .
C37 C36 C34 122.4(2) . .
C34 C36 H36 118.8 . .
C25 C24 H24 118.8 . .
C22 C24 C25 122.4(3) . .
C22 C24 H24 118.8 . .
C36 C37 C39 117.7(3) . .
C36 C37 C38 121.5(2) . .
C39 C37 C38 120.8(2) . .
C43 C45 H45 118.8 . .
C46 C45 H45 118.8 . .
C46 C45 C43 122.4(2) . .
C33 C40 C41 121.1(2) . .
C39 C40 C33 119.0(2) . .
C39 C40 C41 120.0(2) . .
C29 C28 C33 119.8(3) . .
C29 C28 C27 118.0(3) . .
C27 C28 C33 121.9(2) . .
N1 C3 C4 118.3(2) . .
N1 C3 C8 120.0(2) . .
C8 C3 C4 121.7(2) . .
C36 C34 C35 120.0(2) . .
C36 C34 C33 118.8(2) . .
C33 C34 C35 121.2(3) . .
C46 C48 H48 118.7 . .
C46 C48 C49 122.5(2) . .
C49 C48 H48 118.7 . .
C42 C43 C44 123.4(2) . .
C45 C43 C42 119.3(2) . .
C45 C43 C44 117.2(2) . .
C12 C10 C9 119.4(2) . .
C12 C10 C11 119.2(2) . .
C9 C10 C11 121.4(2) . .
C18 C19 C20 122.7(2) . .
C21 C19 C18 119.3(3) . .
C21 C19 C20 118.0(3) . .
N2 C2 Co1 178.65(19) . .
C45 C46 C47 121.0(2) . .
C48 C46 C45 117.8(3) . .
C48 C46 C47 121.2(2) . .
C42 C49 C50 122.9(3) . .
C48 C49 C42 119.2(2) . .
C48 C49 C50 117.9(2) . .
C27 C32 C42 123.2(2) . .
C31 C32 C42 119.3(2) . .
C31 C32 C27 117.5(3) . .
C34 C35 H35A 109.5 . .
C34 C35 H35B 109.5 . .
C34 C35 H35C 109.5 . .
H35A C35 H35B 109.5 . .
H35A C35 H35C 109.5 . .
H35B C35 H35C 109.5 . .
C28 C29 H29 119.5 . .
C30 C29 C28 121.0(3) . .
C30 C29 H29 119.5 . .
C29 C30 H30 120.0 . .
C31 C30 C29 120.0(2) . .
C31 C30 H30 120.0 . .
C43 C44 H44A 109.5 . .
C43 C44 H44B 109.5 . .
C43 C44 H44C 109.5 . .
H44A C44 H44B 109.5 . .
H44A C44 H44C 109.5 . .
H44B C44 H44C 109.5 . .
C12 C13 C14 121.2(2) . .
C15 C13 C12 118.0(2) . .
C15 C13 C14 120.8(2) . .
C13 C15 H15 118.8 . .
C13 C15 C16 122.5(2) . .
C16 C15 H15 118.8 . .
C40 C33 C28 117.9(2) . .
C40 C33 C34 119.9(3) . .
C34 C33 C28 122.1(2) . .
N2 C27 C28 118.3(2) . .
N2 C27 C32 120.1(2) . .
C28 C27 C32 121.5(2) . .
C19 C21 H21 118.7 . .
C19 C21 C22 122.6(3) . .
C22 C21 H21 118.7 . .
C24 C22 C21 117.4(2) . .
C24 C22 C23 121.5(3) . .
C21 C22 C23 121.0(3) . .
C10 C11 H11A 109.5 . .
C10 C11 H11B 109.5 . .
C10 C11 H11C 109.5 . .
H11A C11 H11B 109.5 . .
H11A C11 H11C 109.5 . .
H11B C11 H11C 109.5 . .
C46 C47 H47A 109.5 . .
C46 C47 H47B 109.5 . .
C46 C47 H47C 109.5 . .
H47A C47 H47B 109.5 . .
H47A C47 H47C 109.5 . .
H47B C47 H47C 109.5 . .
C9 C16 C17 121.9(2) . .
C15 C16 C9 118.6(2) . .
C15 C16 C17 119.43(19) . .
C3 C8 C18 123.2(2) . .
C7 C8 C18 119.5(2) . .
C7 C8 C3 117.2(2) . .
C37 C39 H39 118.9 . .
C40 C39 C37 122.2(2) . .
C40 C39 H39 118.9 . .
C32 C31 H31 119.1 . .
C30 C31 C32 121.7(3) . .
C30 C31 H31 119.1 . .
C16 C17 H17A 109.5 . .
C16 C17 H17B 109.5 . .
C16 C17 H17C 109.5 . .
H17A C17 H17B 109.5 . .
H17A C17 H17C 109.5 . .
H17B C17 H17C 109.5 . .
C37 C38 H38A 109.5 . .
C37 C38 H38B 109.5 . .
C37 C38 H38C 109.5 . .
H38A C38 H38B 109.5 . .
H38A C38 H38C 109.5 . .
H38B C38 H38C 109.5 . .
C22 C23 H23A 109.5 . .
C22 C23 H23B 109.5 . .
C22 C23 H23C 109.5 . .
H23A C23 H23B 109.5 . .
H23A C23 H23C 109.5 . .
H23B C23 H23C 109.5 . .
C4 C5 H5 119.3 . .
C6 C5 C4 121.5(2) . .
C6 C5 H5 119.3 . .
C40 C41 H41A 109.5 . .
C40 C41 H41B 109.5 . .
C40 C41 H41C 109.5 . .
H41A C41 H41B 109.5 . .
H41A C41 H41C 109.5 . .
H41B C41 H41C 109.5 . .
C49 C50 H50A 109.5 . .
C49 C50 H50B 109.5 . .
C49 C50 H50C 109.5 . .
H50A C50 H50B 109.5 . .
H50A C50 H50C 109.5 . .
H50B C50 H50C 109.5 . .
C19 C20 H20A 109.5 . .
C19 C20 H20B 109.5 . .
C19 C20 H20C 109.5 . .
H20A C20 H20B 109.5 . .
H20A C20 H20C 109.5 . .
H20B C20 H20C 109.5 . .
C25 C26 H26A 109.5 . .
C25 C26 H26B 109.5 . .
C25 C26 H26C 109.5 . .
H26A C26 H26B 109.5 . .
H26A C26 H26C 109.5 . .
H26B C26 H26C 109.5 . .
C8 C7 H7 119.1 . .
C6 C7 C8 121.9(2) . .
C6 C7 H7 119.1 . .
C5 C6 C7 119.6(3) . .
C5 C6 H6 120.2 . .
C7 C6 H6 120.2 . .
C13 C14 H14A 109.5 . .
C13 C14 H14B 109.5 . .
C13 C14 H14C 109.5 . .
H14A C14 H14B 109.5 . .
H14A C14 H14C 109.5 . .
H14B C14 H14C 109.5 . .
H3SA C3SA H3SB 107.3 . .
C2SA C3SA H3SA 108.1 . .
C2SA C3SA H3SB 108.1 . .
C2SA C3SA C4SA 116.7(12) . .
C4SA C3SA H3SA 108.1 . .
C4SA C3SA H3SB 108.1 . .
H4SC C4SB H4SD 107.7 . .
C5SB C4SB H4SC 108.9 . .
C5SB C4SB H4SD 108.9 . .
C5SB C4SB C3SB 113.2(10) . .
C3SB C4SB H4SC 108.9 . .
C3SB C4SB H4SD 108.9 . .
H1SA C1SA H1SB 109.5 . .
H1SA C1SA H1SC 109.5 . .
H1SB C1SA H1SC 109.5 . .
C2SA C1SA H1SA 109.5 . .
C2SA C1SA H1SB 109.5 . .
C2SA C1SA H1SC 109.5 . .
H2SC C2SB H2SD 107.6 . .
C1SB C2SB H2SC 108.8 . .
C1SB C2SB H2SD 108.8 . .
C3SB C2SB H2SC 108.8 . .
C3SB C2SB H2SD 108.8 . .
C3SB C2SB C1SB 114.0(8) . .
C4SB C5SB H5SD 109.5 . .
C4SB C5SB H5SE 109.5 . .
C4SB C5SB H5SF 109.5 . .
H5SD C5SB H5SE 109.5 . .
H5SD C5SB H5SF 109.5 . .
H5SE C5SB H5SF 109.5 . .
C3SA C2SA C1SA 117.4(11) . .
C3SA C2SA H2SA 107.9 . .
C3SA C2SA H2SB 107.9 . .
C1SA C2SA H2SA 107.9 . .
C1SA C2SA H2SB 107.9 . .
H2SA C2SA H2SB 107.2 . .
C2SB C1SB H1SD 109.5 . .
C2SB C1SB H1SE 109.5 . .
C2SB C1SB H1SF 109.5 . .
H1SD C1SB H1SE 109.5 . .
H1SD C1SB H1SF 109.5 . .
H1SE C1SB H1SF 109.5 . .
C4SB C3SB H3SC 108.9 . .
C4SB C3SB H3SD 108.9 . .
C2SB C3SB C4SB 113.3(8) . .
C2SB C3SB H3SC 108.9 . .
C2SB C3SB H3SD 108.9 . .
H3SC C3SB H3SD 107.7 . .
H5SA C5SA H5SB 109.5 . .
H5SA C5SA H5SC 109.5 . .
H5SB C5SA H5SC 109.5 . .
C4SA C5SA H5SA 109.5 . .
C4SA C5SA H5SB 109.5 . .
C4SA C5SA H5SC 109.5 . .
C3SA C4SA H4SA 108.8 . .
C3SA C4SA H4SB 108.8 . .
C5SA C4SA C3SA 113.9(14) . .
C5SA C4SA H4SA 108.8 . .
C5SA C4SA H4SB 108.8 . .
H4SA C4SA H4SB 107.7 . .

loop_
_geom_bond_atom_site_label_1
_geom_bond_atom_site_label_2
_geom_bond_distance
_geom_bond_site_symmetry_2
Co1 C1 1.803(3) .
Co1 C1 1.803(3) 2_655
Co1 C2 1.813(3) 2_655
Co1 C2 1.813(3) .
Co1 H 1.51(9) .
N1 C1 1.175(3) .
N1 C3 1.392(3) .
N2 C2 1.183(3) .
N2 C27 1.388(3) .
C4 C9 1.491(3) .
C4 C3 1.411(3) .
C4 C5 1.390(4) .
C18 C25 1.401(4) .
C18 C19 1.415(4) .
C18 C8 1.500(4) .
C12 H12 0.9500 .
C12 C10 1.387(4) .
C12 C13 1.392(3) .
C25 C24 1.397(3) .
C25 C26 1.509(4) .
C9 C10 1.406(3) .
C9 C16 1.409(3) .
C42 C43 1.406(3) .
C42 C49 1.420(4) .
C42 C32 1.489(4) .
C36 H36 0.9500 .
C36 C37 1.386(4) .
C36 C34 1.388(4) .
C24 H24 0.9500 .
C24 C22 1.382(4) .
C37 C39 1.392(3) .
C37 C38 1.505(4) .
C45 H45 0.9500 .
C45 C43 1.395(4) .
C45 C46 1.383(4) .
C40 C33 1.404(3) .
C40 C39 1.386(4) .
C40 C41 1.512(3) .
C28 C29 1.390(4) .
C28 C33 1.499(4) .
C28 C27 1.411(4) .
C3 C8 1.407(3) .
C34 C35 1.505(4) .
C34 C33 1.406(3) .
C48 H48 0.9500 .
C48 C46 1.380(4) .
C48 C49 1.391(4) .
C43 C44 1.508(3) .
C10 C11 1.518(3) .
C19 C21 1.385(4) .
C19 C20 1.516(4) .
C46 C47 1.509(4) .
C49 C50 1.513(4) .
C32 C27 1.412(4) .
C32 C31 1.389(3) .
C35 H35A 0.9800 .
C35 H35B 0.9800 .
C35 H35C 0.9800 .
C29 H29 0.9500 .
C29 C30 1.387(4) .
C30 H30 0.9500 .
C30 C31 1.379(4) .
C44 H44A 0.9800 .
C44 H44B 0.9800 .
C44 H44C 0.9800 .
C13 C15 1.386(4) .
C13 C14 1.504(4) .
C15 H15 0.9500 .
C15 C16 1.390(3) .
C21 H21 0.9500 .
C21 C22 1.387(4) .
C22 C23 1.504(4) .
C11 H11A 0.9800 .
C11 H11B 0.9800 .
C11 H11C 0.9800 .
C47 H47A 0.9800 .
C47 H47B 0.9800 .
C47 H47C 0.9800 .
C16 C17 1.505(3) .
C8 C7 1.394(4) .
C39 H39 0.9500 .
C31 H31 0.9500 .
C17 H17A 0.9800 .
C17 H17B 0.9800 .
C17 H17C 0.9800 .
C38 H38A 0.9800 .
C38 H38B 0.9800 .
C38 H38C 0.9800 .
C23 H23A 0.9800 .
C23 H23B 0.9800 .
C23 H23C 0.9800 .
C5 H5 0.9500 .
C5 C6 1.379(4) .
C41 H41A 0.9800 .
C41 H41B 0.9800 .
C41 H41C 0.9800 .
C50 H50A 0.9800 .
C50 H50B 0.9800 .
C50 H50C 0.9800 .
C20 H20A 0.9800 .
C20 H20B 0.9800 .
C20 H20C 0.9800 .
C26 H26A 0.9800 .
C26 H26B 0.9800 .
C26 H26C 0.9800 .
C7 H7 0.9500 .
C7 C6 1.385(4) .
C6 H6 0.9500 .
C14 H14A 0.9800 .
C14 H14B 0.9800 .
C14 H14C 0.9800 .
C3SA H3SA 0.9900 .
C3SA H3SB 0.9900 .
C3SA C2SA 1.471(19) .
C3SA C4SA 1.516(13) .
C4SB H4SC 0.9900 .
C4SB H4SD 0.9900 .
C4SB C5SB 1.474(15) .
C4SB C3SB 1.532(14) .
C1SA H1SA 0.9800 .
C1SA H1SB 0.9800 .
C1SA H1SC 0.9800 .
C1SA C2SA 1.50(2) .
C2SB H2SC 0.9900 .
C2SB H2SD 0.9900 .
C2SB C1SB 1.520(13) .
C2SB C3SB 1.459(11) .
C5SB H5SD 0.9800 .
C5SB H5SE 0.9800 .
C5SB H5SF 0.9800 .
C2SA H2SA 0.9900 .
C2SA H2SB 0.9900 .
C1SB H1SD 0.9800 .
C1SB H1SE 0.9800 .
C1SB H1SF 0.9800 .
C3SB H3SC 0.9900 .
C3SB H3SD 0.9900 .
C5SA H5SA 0.9800 .
C5SA H5SB 0.9800 .
C5SA H5SC 0.9800 .
C5SA C4SA 1.503(19) .
C4SA H4SA 0.9900 .
C4SA H4SB 0.9900 .
